data_7035596
loop_
_publ_author_name
'Werner, Julia'
'Tomkowicz, Zbigniew'
'Rams, Micha\/l'
'Ebbinghaus, Stefan G.'
'Neumann, Tristan'
'N\"ather, Christian'

_publ_section_title
;
 Synthesis, structure and properties of
 [Co(NCS)2(4-(4-chlorobenzyl)pyridine)2]n, that shows slow magnetic
 relaxations and a metamagnetic transition.
;
_journal_issue 31
_journal_name_full 'Dalton transactions (Cambridge, England : 2003)'
_journal_page_first 14149
_journal_page_last 14158
_journal_paper_doi 10.1039/c5dt01898f
_journal_volume 44
_journal_year 2015
_chemical_formula_moiety 'C26 H20 Cl2 Co N4 S2'
_chemical_formula_sum 'C26 H20 Cl2 Co N4 S2'
_chemical_formula_weight 582.41
_chemical_name_systematic
;
 ?
;
_space_group_crystal_system triclinic
_space_group_IT_number 2
_space_group_name_Hall '-P 1'
_space_group_name_H-M_alt 'P -1'
_symmetry_space_group_name_Hall '-P 1'
_symmetry_space_group_name_H-M 'P -1'
_atom_sites_solution_hydrogens geom
_audit_creation_method SHELXL-2013
_audit_update_record
;
2015-05-19 deposited with the CCDC.
2015-07-01 downloaded from the CCDC.
;
_cell_angle_alpha 73.393(3)
_cell_angle_beta 83.369(4)
_cell_angle_gamma 68.356(3)
_cell_formula_units_Z 2
_cell_length_a 9.0456(4)
_cell_length_b 10.8405(5)
_cell_length_c 14.9413(6)
_cell_measurement_temperature 200(2)
_cell_measurement_theta_max 26.99
_cell_measurement_theta_min 2.10
_cell_volume 1304.94(10)
_computing_cell_refinement 'X-Area (STOE, 2008)'
_computing_data_collection 'X-Area (STOE, 2008)'
_computing_data_reduction 'X-Area (STOE, 2008)'
_computing_structure_refinement 'SHELXL-2013 (Sheldrick, 2015)'
_computing_structure_solution 'SHELXS-97 (Sheldrick, 2008)'
_diffrn_ambient_temperature 200(2)
_diffrn_measured_fraction_theta_full 0.999
_diffrn_measured_fraction_theta_max 0.998
_diffrn_measurement_device_type 'STOE IPDS-2'
_diffrn_measurement_method 'Omega scans'
_diffrn_radiation_type MoK\a
_diffrn_radiation_wavelength 0.71073
_diffrn_reflns_av_R_equivalents 0.0413
_diffrn_reflns_av_unetI/netI 0.0323
_diffrn_reflns_laue_measured_fraction_full 0.999
_diffrn_reflns_laue_measured_fraction_max 0.998
_diffrn_reflns_limit_h_max 11
_diffrn_reflns_limit_h_min -11
_diffrn_reflns_limit_k_max 13
_diffrn_reflns_limit_k_min -13
_diffrn_reflns_limit_l_max 19
_diffrn_reflns_limit_l_min -19
_diffrn_reflns_number 18952
_diffrn_reflns_point_group_measured_fraction_full 0.999
_diffrn_reflns_point_group_measured_fraction_max 0.998
_diffrn_reflns_theta_full 25.242
_diffrn_reflns_theta_max 26.990
_diffrn_reflns_theta_min 2.095
_exptl_absorpt_coefficient_mu 1.045
_exptl_absorpt_correction_T_max 0.9070
_exptl_absorpt_correction_T_min 0.7951
_exptl_absorpt_correction_type numerical
_exptl_absorpt_process_details 'X-Shape and X-Red 32 (STOE, 2008)'
_exptl_crystal_colour pink
_exptl_crystal_density_diffrn 1.482
_exptl_crystal_description block
_exptl_crystal_F_000 594
_exptl_crystal_size_max 0.15
_exptl_crystal_size_mid 0.10
_exptl_crystal_size_min 0.05
_refine_diff_density_max 0.380
_refine_diff_density_min -0.438
_refine_diff_density_rms 0.056
_refine_ls_extinction_coef 0.0046(10)
_refine_ls_extinction_expression Fc^*^=kFc[1+0.001xFc^2^\l^3^/sin(2\q)]^-1/4^
_refine_ls_extinction_method SHELXL
_refine_ls_goodness_of_fit_ref 1.034
_refine_ls_hydrogen_treatment constr
_refine_ls_matrix_type full
_refine_ls_number_parameters 320
_refine_ls_number_reflns 5692
_refine_ls_number_restraints 0
_refine_ls_restrained_S_all 1.034
_refine_ls_R_factor_all 0.0635
_refine_ls_R_factor_gt 0.0441
_refine_ls_shift/su_max 0.001
_refine_ls_shift/su_mean 0.000
_refine_ls_structure_factor_coef Fsqd
_refine_ls_weighting_details 'w=1/[\s^2^(Fo^2^)+(0.0435P)^2^+0.6613P] where P=(Fo^2^+2Fc^2^)/3'
_refine_ls_weighting_scheme calc
_refine_ls_wR_factor_gt 0.0941
_refine_ls_wR_factor_ref 0.1020
_reflns_Friedel_coverage 0.000
_reflns_number_gt 4342
_reflns_number_total 5692
_reflns_threshold_expression 'I > 2\s(I)'
_cod_data_source_file c5dt01898f2.cif
_cod_data_source_block tn356
_cod_depositor_comments 'Adding full bibliography for 7035596--7035597.cif.'
_cod_database_code 7035596
_shelx_space_group_comment
;
The symmetry employed for this shelxl refinement is uniquely defined
by the following loop, which should always be used as a source of
symmetry information in preference to the above space-group names.
They are only intended as comments.
;
_shelxl_version_number 2013-4

loop_
_space_group_symop_operation_xyz
'x, y, z'
'-x, -y, -z'

loop_
_atom_site_label
_atom_site_type_symbol
_atom_site_fract_x
_atom_site_fract_y
_atom_site_fract_z
_atom_site_U_iso_or_equiv
_atom_site_adp_type
_atom_site_occupancy
_atom_site_site_symmetry_order
_atom_site_calc_flag
_atom_site_refinement_flags_posn
_atom_site_refinement_flags_adp
_atom_site_refinement_flags_occupancy
Co1 Co 0.5000 0.5000 0.5000 0.02856(13) Uani 1 2 d S . P
Co2 Co 0.0000 1.0000 0.5000 0.03031(13) Uani 1 2 d S . P
N1 N 0.9059(3) 0.1532(2) 0.56878(15) 0.0350(5) Uani 1 1 d . . .
C1 C 0.8258(3) 0.2488(2) 0.59397(16) 0.0288(5) Uani 1 1 d . . .
S1 S 0.71075(8) 0.38404(6) 0.62856(4) 0.03480(16) Uani 1 1 d . . .
N2 N 0.3960(2) 0.6495(2) 0.57045(14) 0.0338(5) Uani 1 1 d . . .
C2 C 0.3273(3) 0.7504(3) 0.59180(16) 0.0296(5) Uani 1 1 d . . .
S2 S 0.22997(8) 0.89464(7) 0.62019(5) 0.04085(18) Uani 1 1 d . . .
N11 N 0.6392(2) 0.6184(2) 0.41734(14) 0.0326(4) Uani 1 1 d . . .
C11 C 0.7899(3) 0.5561(3) 0.39358(19) 0.0384(6) Uani 1 1 d . . .
H11 H 0.8374 0.4594 0.4178 0.046 Uiso 1 1 calc R U .
C12 C 0.8799(3) 0.6265(3) 0.33520(19) 0.0391(6) Uani 1 1 d . . .
H12 H 0.9866 0.5778 0.3203 0.047 Uiso 1 1 calc R U .
C13 C 0.8150(3) 0.7666(3) 0.29868(17) 0.0357(6) Uani 1 1 d . . .
C14 C 0.6581(3) 0.8316(3) 0.32430(18) 0.0374(6) Uani 1 1 d . . .
H14 H 0.6082 0.9283 0.3014 0.045 Uiso 1 1 calc R U .
C15 C 0.5759(3) 0.7555(3) 0.38259(18) 0.0357(5) Uani 1 1 d . . .
H15 H 0.4693 0.8019 0.3991 0.043 Uiso 1 1 calc R U .
C16 C 0.9072(3) 0.8478(3) 0.23395(19) 0.0410(6) Uani 1 1 d . . .
H16A H 1.0180 0.7852 0.2289 0.049 Uiso 1 1 calc R U .
H16B H 0.9106 0.9191 0.2619 0.049 Uiso 1 1 calc R U .
C17 C 0.8396(3) 0.9168(3) 0.13675(18) 0.0373(6) Uani 1 1 d . . .
C18 C 0.7784(4) 0.8513(3) 0.0905(2) 0.0471(7) Uani 1 1 d . . .
H18 H 0.7749 0.7628 0.1217 0.057 Uiso 1 1 calc R U .
C19 C 0.7229(4) 0.9126(3) 0.0001(2) 0.0508(7) Uani 1 1 d . . .
H19 H 0.6807 0.8671 -0.0303 0.061 Uiso 1 1 calc R U .
C20 C 0.7295(4) 1.0402(3) -0.04520(19) 0.0459(7) Uani 1 1 d . . .
C21 C 0.7886(4) 1.1074(3) -0.0014(2) 0.0482(7) Uani 1 1 d . . .
H21 H 0.7929 1.1954 -0.0333 0.058 Uiso 1 1 calc R U .
C22 C 0.8420(3) 1.0460(3) 0.0896(2) 0.0427(6) Uani 1 1 d . . .
H22 H 0.8809 1.0935 0.1201 0.051 Uiso 1 1 calc R U .
Cl1 Cl 0.66277(12) 1.11876(10) -0.15946(5) 0.0683(3) Uani 1 1 d . . .
N31 N -0.1291(3) 0.8826(2) 0.59214(14) 0.0356(5) Uani 1 1 d . . .
C31 C -0.1874(3) 0.8038(3) 0.56237(19) 0.0407(6) Uani 1 1 d . . .
H31 H -0.1711 0.8017 0.4988 0.049 Uiso 1 1 calc R U .
C32 C -0.2694(3) 0.7264(3) 0.61932(19) 0.0420(6) Uani 1 1 d . . .
H32 H -0.3078 0.6723 0.5947 0.050 Uiso 1 1 calc R U .
C33 C -0.2963(3) 0.7266(3) 0.71213(19) 0.0418(6) Uani 1 1 d . . .
C34 C -0.2372(4) 0.8089(3) 0.7425(2) 0.0517(8) Uani 1 1 d . . .
H34 H -0.2526 0.8134 0.8056 0.062 Uiso 1 1 calc R U .
C35 C -0.1565(4) 0.8839(3) 0.68143(19) 0.0447(7) Uani 1 1 d . . .
H35 H -0.1181 0.9397 0.7042 0.054 Uiso 1 1 calc R U .
C36 C -0.3884(4) 0.6438(4) 0.7758(2) 0.0533(8) Uani 1 1 d . . .
H36A H -0.5025 0.7022 0.7737 0.064 Uiso 1 1 calc R U .
H36B H -0.3777 0.5649 0.7515 0.064 Uiso 1 1 calc R U .
C37 C -0.3363(3) 0.5899(3) 0.87602(19) 0.0418(6) Uani 1 1 d . . .
C38 C -0.4291(4) 0.6451(3) 0.9449(2) 0.0488(7) Uani 1 1 d . . .
H38 H -0.5266 0.7197 0.9285 0.059 Uiso 1 1 calc R U .
C39 C -0.3827(4) 0.5937(4) 1.0377(2) 0.0574(8) Uani 1 1 d . . .
H39 H -0.4483 0.6324 1.0844 0.069 Uiso 1 1 calc R U .
C40 C -0.2419(4) 0.4869(4) 1.0612(2) 0.0570(8) Uani 1 1 d . . .
C41 C -0.1454(4) 0.4308(4) 0.9940(3) 0.0625(9) Uani 1 1 d . . .
H41 H -0.0467 0.3578 1.0107 0.075 Uiso 1 1 calc R U .
C42 C -0.1935(4) 0.4819(3) 0.9025(2) 0.0553(8) Uani 1 1 d . . .
H42 H -0.1275 0.4424 0.8563 0.066 Uiso 1 1 calc R U .
Cl2 Cl -0.18549(17) 0.42028(16) 1.17741(7) 0.1045(5) Uani 1 1 d . . .

loop_
_atom_site_aniso_label
_atom_site_aniso_U_11
_atom_site_aniso_U_22
_atom_site_aniso_U_33
_atom_site_aniso_U_23
_atom_site_aniso_U_13
_atom_site_aniso_U_12
Co1 0.0272(2) 0.0245(2) 0.0314(2) -0.00675(19) -0.00004(18) -0.00677(19)
Co2 0.0315(3) 0.0245(2) 0.0329(2) -0.00807(19) -0.00170(19) -0.0068(2)
N1 0.0354(11) 0.0307(11) 0.0369(11) -0.0102(9) -0.0073(9) -0.0066(9)
C1 0.0309(12) 0.0276(12) 0.0279(11) -0.0040(10) -0.0030(9) -0.0120(10)
S1 0.0346(3) 0.0295(3) 0.0370(3) -0.0119(3) -0.0047(3) -0.0040(3)
N2 0.0323(11) 0.0320(11) 0.0349(11) -0.0089(9) -0.0030(9) -0.0079(9)
C2 0.0271(12) 0.0316(13) 0.0287(12) -0.0052(10) -0.0033(9) -0.0098(10)
S2 0.0434(4) 0.0311(3) 0.0453(4) -0.0161(3) -0.0101(3) -0.0027(3)
N11 0.0303(10) 0.0304(11) 0.0342(11) -0.0056(9) -0.0011(8) -0.0095(9)
C11 0.0314(13) 0.0351(14) 0.0428(14) -0.0061(12) 0.0015(11) -0.0088(11)
C12 0.0308(13) 0.0436(15) 0.0408(14) -0.0106(12) 0.0013(11) -0.0118(12)
C13 0.0369(13) 0.0429(15) 0.0305(12) -0.0070(11) -0.0042(10) -0.0186(12)
C14 0.0395(14) 0.0319(13) 0.0390(14) -0.0047(11) -0.0029(11) -0.0134(12)
C15 0.0338(13) 0.0341(13) 0.0377(13) -0.0088(11) 0.0007(10) -0.0110(11)
C16 0.0405(14) 0.0465(16) 0.0375(14) -0.0056(12) -0.0007(11) -0.0213(13)
C17 0.0357(13) 0.0410(15) 0.0360(13) -0.0092(12) 0.0057(11) -0.0167(12)
C18 0.0629(19) 0.0452(16) 0.0373(14) -0.0051(13) 0.0008(13) -0.0283(15)
C19 0.067(2) 0.0541(18) 0.0377(15) -0.0104(14) -0.0033(14) -0.0299(17)
C20 0.0487(16) 0.0479(17) 0.0332(14) -0.0061(13) 0.0034(12) -0.0126(14)
C21 0.0514(17) 0.0385(15) 0.0480(16) -0.0019(13) 0.0054(14) -0.0172(14)
C22 0.0456(15) 0.0390(15) 0.0458(15) -0.0105(13) 0.0020(12) -0.0188(13)
Cl1 0.0849(6) 0.0677(6) 0.0355(4) -0.0017(4) -0.0041(4) -0.0158(5)
N31 0.0418(12) 0.0339(11) 0.0328(11) -0.0088(9) -0.0010(9) -0.0151(10)
C31 0.0481(15) 0.0440(15) 0.0362(14) -0.0109(12) -0.0003(12) -0.0230(13)
C32 0.0499(16) 0.0450(16) 0.0398(14) -0.0133(12) -0.0032(12) -0.0242(14)
C33 0.0435(15) 0.0432(15) 0.0394(14) -0.0071(12) -0.0015(12) -0.0188(13)
C34 0.073(2) 0.0606(19) 0.0377(15) -0.0184(14) 0.0076(14) -0.0399(18)
C35 0.0620(18) 0.0484(16) 0.0356(14) -0.0128(13) 0.0023(13) -0.0324(15)
C36 0.0614(19) 0.067(2) 0.0442(16) -0.0121(15) 0.0030(14) -0.0402(18)
C37 0.0485(16) 0.0437(16) 0.0414(14) -0.0102(12) 0.0052(12) -0.0278(14)
C38 0.0477(17) 0.0498(17) 0.0482(17) -0.0120(14) 0.0032(13) -0.0181(14)
C39 0.069(2) 0.068(2) 0.0469(18) -0.0224(17) 0.0135(16) -0.037(2)
C40 0.074(2) 0.062(2) 0.0446(17) -0.0028(16) -0.0014(16) -0.043(2)
C41 0.058(2) 0.0476(19) 0.070(2) -0.0003(17) -0.0064(17) -0.0155(16)
C42 0.0565(19) 0.0507(18) 0.0581(19) -0.0175(16) 0.0105(16) -0.0194(16)
Cl2 0.1292(11) 0.1391(12) 0.0515(5) 0.0155(6) -0.0232(6) -0.0782(10)

loop_
_atom_type_symbol
_atom_type_description
_atom_type_scat_dispersion_real
_atom_type_scat_dispersion_imag
_atom_type_scat_source
C C 0.0033 0.0016 'International Tables Vol C Tables 4.2.6.8 and 6.1.1.4'
H H 0.0000 0.0000 'International Tables Vol C Tables 4.2.6.8 and 6.1.1.4'
N N 0.0061 0.0033 'International Tables Vol C Tables 4.2.6.8 and 6.1.1.4'
S S 0.1246 0.1234 'International Tables Vol C Tables 4.2.6.8 and 6.1.1.4'
Cl Cl 0.1484 0.1585 'International Tables Vol C Tables 4.2.6.8 and 6.1.1.4'
Co Co 0.3494 0.9721 'International Tables Vol C Tables 4.2.6.8 and 6.1.1.4'

loop_
_geom_angle_atom_site_label_1
_geom_angle_atom_site_label_2
_geom_angle_atom_site_label_3
_geom_angle
_geom_angle_site_symmetry_1
_geom_angle_site_symmetry_3
N2 Co1 N2 180.0 2_666 .
N2 Co1 N11 89.93(8) 2_666 2_666
N2 Co1 N11 90.07(8) . 2_666
N2 Co1 N11 90.07(8) 2_666 .
N2 Co1 N11 89.93(8) . .
N11 Co1 N11 180.0 2_666 .
N2 Co1 S1 86.73(6) 2_666 2_666
N2 Co1 S1 93.27(6) . 2_666
N11 Co1 S1 91.14(6) 2_666 2_666
N11 Co1 S1 88.86(6) . 2_666
N2 Co1 S1 93.27(6) 2_666 .
N2 Co1 S1 86.73(6) . .
N11 Co1 S1 88.86(6) 2_666 .
N11 Co1 S1 91.14(6) . .
S1 Co1 S1 180.0 2_666 .
N1 Co2 N1 180.0 2_666 1_465
N1 Co2 N31 89.83(8) 2_666 .
N1 Co2 N31 90.17(8) 1_465 .
N1 Co2 N31 90.17(8) 2_666 2_576
N1 Co2 N31 89.83(8) 1_465 2_576
N31 Co2 N31 180.0 . 2_576
N1 Co2 S2 94.23(6) 2_666 .
N1 Co2 S2 85.77(6) 1_465 .
N31 Co2 S2 90.03(6) . .
N31 Co2 S2 89.98(6) 2_576 .
N1 Co2 S2 85.77(6) 2_666 2_576
N1 Co2 S2 94.23(6) 1_465 2_576
N31 Co2 S2 89.97(6) . 2_576
N31 Co2 S2 90.02(6) 2_576 2_576
S2 Co2 S2 180.00(2) . 2_576
C1 N1 Co2 164.9(2) . 1_645
N1 C1 S1 179.2(2) . .
C1 S1 Co1 101.21(9) . .
C2 N2 Co1 165.8(2) . .
N2 C2 S2 179.1(2) . .
C2 S2 Co2 99.46(9) . .
C11 N11 C15 117.1(2) . .
C11 N11 Co1 120.81(17) . .
C15 N11 Co1 121.91(16) . .
N11 C11 C12 122.9(2) . .
C13 C12 C11 120.2(2) . .
C12 C13 C14 116.8(2) . .
C12 C13 C16 122.3(2) . .
C14 C13 C16 120.9(2) . .
C15 C14 C13 119.9(2) . .
N11 C15 C14 123.0(2) . .
C13 C16 C17 114.3(2) . .
C22 C17 C18 117.9(3) . .
C22 C17 C16 120.5(2) . .
C18 C17 C16 121.6(2) . .
C19 C18 C17 121.3(3) . .
C20 C19 C18 119.2(3) . .
C21 C20 C19 120.8(3) . .
C21 C20 Cl1 119.0(2) . .
C19 C20 Cl1 120.2(2) . .
C20 C21 C22 119.6(3) . .
C17 C22 C21 121.1(3) . .
C35 N31 C31 116.3(2) . .
C35 N31 Co2 122.16(18) . .
C31 N31 Co2 121.49(17) . .
N31 C31 C32 123.2(2) . .
C31 C32 C33 120.4(3) . .
C32 C33 C34 116.3(3) . .
C32 C33 C36 121.3(3) . .
C34 C33 C36 122.4(3) . .
C35 C34 C33 120.2(3) . .
N31 C35 C34 123.6(3) . .
C37 C36 C33 114.5(2) . .
C38 C37 C42 117.7(3) . .
C38 C37 C36 121.2(3) . .
C42 C37 C36 121.1(3) . .
C37 C38 C39 121.3(3) . .
C40 C39 C38 119.4(3) . .
C39 C40 C41 120.8(3) . .
C39 C40 Cl2 119.5(3) . .
C41 C40 Cl2 119.7(3) . .
C42 C41 C40 119.2(3) . .
C41 C42 C37 121.7(3) . .

loop_
_geom_bond_atom_site_label_1
_geom_bond_atom_site_label_2
_geom_bond_distance
_geom_bond_site_symmetry_2
Co1 N2 2.060(2) 2_666
Co1 N2 2.060(2) .
Co1 N11 2.165(2) 2_666
Co1 N11 2.165(2) .
Co1 S1 2.5694(7) 2_666
Co1 S1 2.5694(7) .
Co2 N1 2.066(2) 2_666
Co2 N1 2.066(2) 1_465
Co2 N31 2.145(2) .
Co2 N31 2.145(2) 2_576
Co2 S2 2.6066(7) .
Co2 S2 2.6067(7) 2_576
N1 C1 1.160(3) .
N1 Co2 2.066(2) 1_645
C1 S1 1.638(2) .
N2 C2 1.156(3) .
C2 S2 1.636(2) .
N11 C11 1.337(3) .
N11 C15 1.344(3) .
C11 C12 1.385(4) .
C12 C13 1.376(4) .
C13 C14 1.396(4) .
C13 C16 1.508(4) .
C14 C15 1.372(4) .
C16 C17 1.513(4) .
C17 C22 1.383(4) .
C17 C18 1.395(4) .
C18 C19 1.384(4) .
C19 C20 1.375(4) .
C20 C21 1.373(4) .
C20 Cl1 1.741(3) .
C21 C22 1.387(4) .
N31 C35 1.331(3) .
N31 C31 1.345(3) .
C31 C32 1.372(4) .
C32 C33 1.381(4) .
C33 C34 1.388(4) .
C33 C36 1.512(4) .
C34 C35 1.373(4) .
C36 C37 1.505(4) .
C37 C38 1.379(4) .
C37 C42 1.390(4) .
C38 C39 1.390(5) .
C39 C40 1.368(5) .
C40 C41 1.376(5) .
C40 Cl2 1.735(3) .
C41 C42 1.376(5) .
